data_7214142
loop_
_publ_author_name
'Wang, Jin-Hua'
'Tang, Gui-Mei'
'Wang, Yong-Tao'
'Qin, Ting-Xiao'
'Ng, Seik Weng'

_publ_section_title
;
 Metal-directed assembly of coordination polymers with the versatile
 ligand 2-(1H-benzotriazol-1-yl) acetic acid: from discrete structures to
 two-dimensional networks
;
_journal_issue 13
_journal_name_full CrystEngComm
_journal_page_first 2660
_journal_paper_doi 10.1039/c3ce42099j
_journal_volume 16
_journal_year 2014
_chemical_formula_moiety 'Zn (H2 O) (C8 H6 N3 O2)2'
_chemical_formula_sum 'C16 H14 N6 O5 Zn'
_chemical_formula_weight 435.70
_chemical_name_systematic
; 
 ? 
;
_space_group_IT_number 15
_symmetry_cell_setting monoclinic
_symmetry_space_group_name_Hall '-C 2yc'
_symmetry_space_group_name_H-M 'C 1 2/c 1'
_atom_sites_solution_hydrogens geom
_atom_sites_solution_primary direct
_atom_sites_solution_secondary difmap
_audit_creation_method SHELXL-97
_cell_angle_alpha 90.00
_cell_angle_beta 93.003(1)
_cell_angle_gamma 90.00
_cell_formula_units_Z 4
_cell_length_a 13.3029(10)
_cell_length_b 15.8363(12)
_cell_length_c 8.0520(6)
_cell_measurement_reflns_used 4359
_cell_measurement_temperature 293(2)
_cell_measurement_theta_max 27.6149
_cell_measurement_theta_min 2.5723
_cell_volume 1694.0(2)
_computing_structure_refinement 'SHELXL-97 (Sheldrick, 1997)'
_computing_structure_solution 'SHELXS-97 (Sheldrick, 1990)'
_diffrn_ambient_temperature 293(2)
_diffrn_measured_fraction_theta_full 0.996
_diffrn_measured_fraction_theta_max 0.996
_diffrn_measurement_device_type 'Bruker SMART APEX'
_diffrn_measurement_method '\w scans'
_diffrn_radiation_monochromator graphite
_diffrn_radiation_source 'fine-focus sealed tube'
_diffrn_radiation_type MoK\a
_diffrn_radiation_wavelength 0.71073
_diffrn_reflns_av_R_equivalents 0.0220
_diffrn_reflns_av_sigmaI/netI 0.0214
_diffrn_reflns_limit_h_max 17
_diffrn_reflns_limit_h_min -16
_diffrn_reflns_limit_k_max 20
_diffrn_reflns_limit_k_min -20
_diffrn_reflns_limit_l_max 10
_diffrn_reflns_limit_l_min -10
_diffrn_reflns_number 7309
_diffrn_reflns_theta_full 27.50
_diffrn_reflns_theta_max 27.50
_diffrn_reflns_theta_min 2.00
_diffrn_standards_interval_count 0
_diffrn_standards_interval_time 0
_diffrn_standards_number 0
_exptl_absorpt_coefficient_mu 1.495
_exptl_absorpt_correction_T_max 0.7541
_exptl_absorpt_correction_T_min 0.5861
_exptl_absorpt_correction_type multi-scan
_exptl_absorpt_process_details SADABS
_exptl_crystal_colour colorless
_exptl_crystal_density_diffrn 1.708
_exptl_crystal_density_method 'not measured'
_exptl_crystal_description prism
_exptl_crystal_F_000 888
_exptl_crystal_size_max 0.40
_exptl_crystal_size_mid 0.30
_exptl_crystal_size_min 0.20
_refine_diff_density_max 0.323
_refine_diff_density_min -0.174
_refine_diff_density_rms 0.050
_refine_ls_extinction_method none
_refine_ls_goodness_of_fit_ref 1.054
_refine_ls_hydrogen_treatment mixed
_refine_ls_matrix_type full
_refine_ls_number_parameters 132
_refine_ls_number_reflns 1945
_refine_ls_number_restraints 1
_refine_ls_restrained_S_all 1.054
_refine_ls_R_factor_all 0.0236
_refine_ls_R_factor_gt 0.0219
_refine_ls_shift/su_max 0.001
_refine_ls_shift/su_mean 0.001
_refine_ls_structure_factor_coef Fsqd
_refine_ls_weighting_details 'calc w=1/[\s^2^(Fo^2^)+(0.0381P)^2^+0.6964P] where P=(Fo^2^+2Fc^2^)/3'
_refine_ls_weighting_scheme calc
_refine_ls_wR_factor_gt 0.0614
_refine_ls_wR_factor_ref 0.0625
_reflns_number_gt 1830
_reflns_number_total 1945
_reflns_threshold_expression I2>2\s(I)
_cod_data_source_file c3ce42099j.txt
_cod_data_source_block compound_5
_cod_original_sg_symbol_H-M C2/c
_cod_database_code 7214142

loop_
_symmetry_equiv_pos_as_xyz
'x, y, z'
'-x, y, -z+1/2'
'x+1/2, y+1/2, z'
'-x+1/2, y+1/2, -z+1/2'
'-x, -y, -z'
'x, -y, z-1/2'
'-x+1/2, -y+1/2, -z'
'x+1/2, -y+1/2, z-1/2'

loop_
_atom_site_label
_atom_site_type_symbol
_atom_site_fract_x
_atom_site_fract_y
_atom_site_fract_z
_atom_site_U_iso_or_equiv
_atom_site_adp_type
_atom_site_occupancy
_atom_site_symmetry_multiplicity
_atom_site_calc_flag
_atom_site_refinement_flags
Zn1 Zn 0.5000 0.631060(13) 0.2500 0.02198(9) Uani 1 2 d S
O1 O 0.59778(8) 0.69946(7) 0.39553(12) 0.0314(2) Uani 1 1 d .
O2 O 0.62254(9) 0.58799(7) 0.56279(14) 0.0364(3) Uani 1 1 d .
O1w O 0.5000 0.50595(10) 0.2500 0.0415(4) Uani 1 2 d SD
H1 H 0.5332(14) 0.4785(12) 0.185(2) 0.056(6) Uiso 1 1 d D
N1 N 0.66875(9) 0.68710(8) 0.83263(14) 0.0261(2) Uani 1 1 d .
N2 N 0.58567(9) 0.67921(8) 0.91848(14) 0.0279(3) Uani 1 1 d .
N3 N 0.60874(10) 0.63655(7) 1.05487(15) 0.0262(3) Uani 1 1 d .
C1 C 0.62402(10) 0.66412(9) 0.53347(17) 0.0249(3) Uani 1 1 d .
C2 C 0.66024(12) 0.72640(9) 0.66897(16) 0.0292(3) Uani 1 1 d .
H2A H 0.7253 0.7488 0.6423 0.035 Uiso 1 1 calc R
H2B H 0.6134 0.7733 0.6714 0.035 Uiso 1 1 calc R
C3 C 0.74861(11) 0.64811(9) 0.91313(17) 0.0259(3) Uani 1 1 d .
C4 C 0.85065(13) 0.64024(10) 0.8793(2) 0.0351(3) Uani 1 1 d .
H4 H 0.8769 0.6629 0.7842 0.042 Uiso 1 1 calc R
C5 C 0.90891(13) 0.59677(12) 0.9961(3) 0.0436(4) Uani 1 1 d .
H5 H 0.9772 0.5905 0.9802 0.052 Uiso 1 1 calc R
C6 C 0.86917(13) 0.56122(11) 1.1394(2) 0.0420(4) Uani 1 1 d .
H6 H 0.9117 0.5309 1.2128 0.050 Uiso 1 1 calc R
C7 C 0.76959(12) 0.56997(10) 1.17387(19) 0.0337(3) Uani 1 1 d .
H7 H 0.7438 0.5471 1.2692 0.040 Uiso 1 1 calc R
C8 C 0.70912(11) 0.61523(9) 1.05754(18) 0.0253(3) Uani 1 1 d .

loop_
_atom_site_aniso_label
_atom_site_aniso_U_11
_atom_site_aniso_U_22
_atom_site_aniso_U_33
_atom_site_aniso_U_23
_atom_site_aniso_U_13
_atom_site_aniso_U_12
Zn1 0.02389(13) 0.02467(13) 0.01743(12) 0.000 0.00141(9) 0.000
O1 0.0351(6) 0.0420(6) 0.0170(4) 0.0025(4) -0.0001(4) -0.0131(4)
O2 0.0428(7) 0.0322(6) 0.0343(6) -0.0013(4) 0.0035(5) -0.0018(5)
O1w 0.0627(12) 0.0232(7) 0.0411(9) 0.000 0.0258(9) 0.000
N1 0.0271(6) 0.0352(6) 0.0160(5) 0.0003(4) 0.0018(4) -0.0052(5)
N2 0.0261(6) 0.0384(6) 0.0193(5) 0.0015(5) 0.0019(5) -0.0029(5)
N3 0.0262(6) 0.0341(6) 0.0182(5) 0.0009(4) 0.0014(5) -0.0026(5)
C1 0.0207(6) 0.0357(7) 0.0187(6) -0.0003(5) 0.0048(5) -0.0057(5)
C2 0.0364(8) 0.0346(7) 0.0167(6) 0.0031(5) 0.0012(5) -0.0103(6)
C3 0.0279(7) 0.0287(6) 0.0211(6) -0.0040(5) 0.0027(6) -0.0037(5)
C4 0.0297(8) 0.0397(8) 0.0367(8) -0.0032(6) 0.0098(7) -0.0040(6)
C5 0.0263(8) 0.0472(10) 0.0576(11) -0.0013(8) 0.0044(8) 0.0035(7)
C6 0.0351(9) 0.0434(9) 0.0466(10) 0.0061(7) -0.0054(8) 0.0057(7)
C7 0.0361(8) 0.0341(8) 0.0306(8) 0.0054(6) -0.0017(6) -0.0014(6)
C8 0.0264(7) 0.0280(6) 0.0216(6) -0.0026(5) 0.0020(5) -0.0036(5)

loop_
_atom_type_symbol
_atom_type_description
_atom_type_scat_dispersion_real
_atom_type_scat_dispersion_imag
_atom_type_scat_source
C C 0.0033 0.0016 'International Tables Vol C Tables 4.2.6.8 and 6.1.1.4'
H H 0.0000 0.0000 'International Tables Vol C Tables 4.2.6.8 and 6.1.1.4'
N N 0.0061 0.0033 'International Tables Vol C Tables 4.2.6.8 and 6.1.1.4'
O O 0.0106 0.0060 'International Tables Vol C Tables 4.2.6.8 and 6.1.1.4'
Zn Zn 0.2839 1.4301 'International Tables Vol C Tables 4.2.6.8 and 6.1.1.4'

loop_
_geom_angle_atom_site_label_1
_geom_angle_atom_site_label_2
_geom_angle_atom_site_label_3
_geom_angle
_geom_angle_site_symmetry_1
_geom_angle_site_symmetry_3
O1w Zn1 O1 122.44(3) . .
O1w Zn1 O1 122.44(3) . 2_655
O1 Zn1 O1 115.13(6) . 2_655
O1w Zn1 N3 92.27(3) . 2_656
O1 Zn1 N3 89.54(4) . 2_656
O1 Zn1 N3 88.02(4) 2_655 2_656
O1w Zn1 N3 92.27(3) . 1_554
O1 Zn1 N3 88.02(4) . 1_554
O1 Zn1 N3 89.54(4) 2_655 1_554
N3 Zn1 N3 175.45(6) 2_656 1_554
C1 O1 Zn1 114.10(9) . .
Zn1 O1w H1 121.6(15) . .
N2 N1 C3 110.85(11) . .
N2 N1 C2 118.66(12) . .
C3 N1 C2 130.21(12) . .
N3 N2 N1 108.47(12) . .
N2 N3 C8 108.87(12) . .
N2 N3 Zn1 119.09(10) . 1_556
C8 N3 Zn1 130.93(10) . 1_556
O2 C1 O1 126.23(13) . .
O2 C1 C2 120.21(12) . .
O1 C1 C2 113.56(12) . .
N1 C2 C1 112.11(11) . .
N1 C2 H2A 109.2 . .
C1 C2 H2A 109.2 . .
N1 C2 H2B 109.2 . .
C1 C2 H2B 109.2 . .
H2A C2 H2B 107.9 . .
N1 C3 C8 104.25(12) . .
N1 C3 C4 133.26(14) . .
C8 C3 C4 122.45(14) . .
C5 C4 C3 115.37(15) . .
C5 C4 H4 122.3 . .
C3 C4 H4 122.3 . .
C4 C5 C6 122.57(16) . .
C4 C5 H5 118.7 . .
C6 C5 H5 118.7 . .
C7 C6 C5 122.09(16) . .
C7 C6 H6 119.0 . .
C5 C6 H6 119.0 . .
C6 C7 C8 116.26(15) . .
C6 C7 H7 121.9 . .
C8 C7 H7 121.9 . .
N3 C8 C3 107.55(13) . .
N3 C8 C7 131.23(14) . .
C3 C8 C7 121.22(14) . .

loop_
_geom_bond_atom_site_label_1
_geom_bond_atom_site_label_2
_geom_bond_distance
_geom_bond_site_symmetry_2
Zn1 O1w 1.9813(16) .
Zn1 O1 2.0195(10) .
Zn1 O1 2.0195(10) 2_655
Zn1 N3 2.1924(12) 2_656
Zn1 N3 2.1924(12) 1_554
O1 C1 1.2760(17) .
O2 C1 1.2288(19) .
O1w H1 0.829(9) .
N1 N2 1.3398(17) .
N1 C3 1.3631(19) .
N1 C2 1.4564(17) .
N2 N3 1.3120(16) .
N3 C8 1.376(2) .
N3 Zn1 2.1924(12) 1_556
C1 C2 1.5298(19) .
C2 H2A 0.9700 .
C2 H2B 0.9700 .
C3 C8 1.4011(19) .
C3 C4 1.404(2) .
C4 C5 1.372(3) .
C4 H4 0.9300 .
C5 C6 1.411(3) .
C5 H5 0.9300 .
C6 C7 1.375(2) .
C6 H6 0.9300 .
C7 C8 1.400(2) .
C7 H7 0.9300 .

loop_
_geom_hbond_atom_site_label_D
_geom_hbond_atom_site_label_H
_geom_hbond_atom_site_label_A
_geom_hbond_distance_DH
_geom_hbond_distance_HA
_geom_hbond_distance_DA
_geom_hbond_angle_DHA
_geom_hbond_site_symmetry_A
O1w H1 O2 0.83(1) 1.90(1) 2.720(1) 171(2) 6_565

loop_
_geom_torsion_atom_site_label_1
_geom_torsion_atom_site_label_2
_geom_torsion_atom_site_label_3
_geom_torsion_atom_site_label_4
_geom_torsion
_geom_torsion_site_symmetry_1
_geom_torsion_site_symmetry_4
O1w Zn1 O1 C1 -31.40(11) . .
O1 Zn1 O1 C1 148.60(11) 2_655 .
N3 Zn1 O1 C1 61.01(10) 2_656 .
N3 Zn1 O1 C1 -122.83(10) 1_554 .
C3 N1 N2 N3 0.57(15) . .
C2 N1 N2 N3 175.05(12) . .
N1 N2 N3 C8 -0.64(15) . .
N1 N2 N3 Zn1 168.60(8) . 1_556
Zn1 O1 C1 O2 24.03(18) . .
Zn1 O1 C1 C2 -156.20(9) . .
N2 N1 C2 C1 -82.22(16) . .
C3 N1 C2 C1 91.02(17) . .
O2 C1 C2 N1 -12.64(19) . .
O1 C1 C2 N1 167.58(12) . .
N2 N1 C3 C8 -0.27(15) . .
C2 N1 C3 C8 -173.92(13) . .
N2 N1 C3 C4 -177.83(15) . .
C2 N1 C3 C4 8.5(3) . .
N1 C3 C4 C5 178.28(16) . .
C8 C3 C4 C5 1.1(2) . .
C3 C4 C5 C6 0.9(3) . .
C4 C5 C6 C7 -1.9(3) . .
C5 C6 C7 C8 0.9(3) . .
N2 N3 C8 C3 0.47(15) . .
Zn1 N3 C8 C3 -167.06(9) 1_556 .
N2 N3 C8 C7 -179.62(15) . .
Zn1 N3 C8 C7 12.9(2) 1_556 .
N1 C3 C8 N3 -0.12(15) . .
C4 C3 C8 N3 177.77(13) . .
N1 C3 C8 C7 179.96(13) . .
C4 C3 C8 C7 -2.1(2) . .
C6 C7 C8 N3 -178.81(15) . .
C6 C7 C8 C3 1.1(2) . .
